data_9009607
loop_
_publ_author_name
'Mereiter, K.'

_publ_section_title
;
 Die kristallstruktur des johannits, Cu(UO2)2(OH)2(SO4)2*8H2O
;
_journal_name_full 'Tschermaks Mineralogische und Petrographische Mitteilungen'
_journal_page_first 47
_journal_page_last 57
_journal_volume 30
_journal_year 1982
_chemical_compound_source 'Joachimsthal, Czech Republic'
_chemical_formula_sum 'Cu H18 O22 S2 U2'
_chemical_name_mineral Johannite
_space_group_IT_number 2
_symmetry_space_group_name_Hall '-P 1'
_symmetry_space_group_name_H-M 'P -1'
_cell_angle_alpha 109.87
_cell_angle_beta 112.01
_cell_angle_gamma 100.40
_cell_formula_units_Z 1
_cell_length_a 8.903
_cell_length_b 9.499
_cell_length_c 6.812
_cell_volume 469.944
_database_code_amcsd 0015685
_exptl_crystal_density_diffrn 3.441
_cod_original_formula_sum 'Cu U2 S2 O22 H18'
_cod_database_code 9009607

loop_
_space_group_symop_operation_xyz
x,y,z
-x,-y,-z

loop_
_atom_site_aniso_label
_atom_site_aniso_U_11
_atom_site_aniso_U_22
_atom_site_aniso_U_33
_atom_site_aniso_U_12
_atom_site_aniso_U_13
_atom_site_aniso_U_23
Cu 0.02160 0.02480 0.02360 0.00630 0.00950 0.00980
U 0.01580 0.00880 0.01240 0.00400 0.00740 0.00460
S 0.02440 0.01190 0.01740 0.00640 0.01070 0.00600

loop_
_atom_site_label
_atom_site_fract_x
_atom_site_fract_y
_atom_site_fract_z
_atom_site_U_iso_or_equiv
_atom_site_type_symbol
_atom_site_attached_hydrogens
Cu 0.50000 0.50000 0.50000 ? Cu 0
U -0.00614 0.21322 0.11483 ? U 0
S 0.04118 0.38746 0.71781 ? S 0
O1 -0.23660 0.14020 -0.02860 0.03065 O 0
O2 0.22470 0.28620 0.25680 0.02571 O 0
O-H3 0.00320 -0.00740 0.19370 0.02229 O 1
O4 -0.01720 0.26610 0.47440 0.02546 O 0
O5 -0.03410 0.51010 0.70250 0.02976 O 0
O6 -0.03370 0.30570 0.82890 0.02520 O 0
O7 0.22980 0.45420 0.85130 0.03838 O 0
Wat8 0.55980 0.38020 0.25970 0.03027 O 2
Wat9 0.56200 0.37330 0.67460 0.03445 O 2
Wat10 0.56870 0.12010 0.34380 0.04711 O 2
Wat11 0.24750 0.09170 0.66610 0.03724 O 2

loop_
_cod_changelog_entry_id
_cod_changelog_entry_author
_cod_changelog_entry_date
_cod_changelog_entry_text
1
;cod-tools version 3.8.0
Id: cif_guess_AMCSD_atom_types 9574 2023-05-10 09:00:05Z saulius
;
2023-05-10T18:52:01+03:00
;Derived atom types and hydrogen counts
from atom names that follow the AMCSD naming convention
(Wat == water, O-H == hydroxyl).
;

loop_
_cod_related_entry_id
_cod_related_entry_database
_cod_related_entry_code
1 AMCSD 0015685
